data_4315238
loop_
_publ_author_name
'Fei-Yan Yi'
'Qi-Pu Lin'
'Tian-Hua Zhou'
'Jiang-Gao Mao'

_publ_section_title
;
 A Series of New Manganese(II) Sulfonate-Arsonates with 2D Layer, 1D
 Chain, and 0D Clusters Structures
;
_journal_name_full 'Inorganic Chemistry'
_journal_page_first 3489
_journal_page_last 3500
_journal_paper_doi 10.1021/ic100103k
_journal_volume 49
_journal_year 2010
_chemical_formula_sum 'C42 H32 As2 Mn2 N6 O12 S2'
_chemical_formula_weight 1136.58
_chemical_name_systematic
; 
 ? 
;
_space_group_IT_number 2
_symmetry_cell_setting triclinic
_symmetry_space_group_name_Hall '-P 1'
_symmetry_space_group_name_H-M 'P -1'
_atom_sites_solution_hydrogens geom
_atom_sites_solution_primary direct
_atom_sites_solution_secondary difmap
_audit_creation_method SHELXL-97
_cell_angle_alpha 87.898(11)
_cell_angle_beta 71.709(9)
_cell_angle_gamma 78.920(12)
_cell_formula_units_Z 1
_cell_length_a 8.512(3)
_cell_length_b 10.030(4)
_cell_length_c 13.327(5)
_cell_measurement_reflns_used 2580
_cell_measurement_temperature 293(2)
_cell_measurement_theta_max 27.4719
_cell_measurement_theta_min 2.5671
_cell_volume 1059.8(7)
_computing_cell_refinement 'CrystalClear (Rigaku/MSC Inc., 2005)'
_computing_data_collection 'CrystalClear (Rigaku/MSC Inc., 2005)'
_computing_data_reduction 'CrystalClear (Rigaku/MSC Inc., 2005)'
_computing_structure_refinement 'SHELXL-97 (Sheldrick, 1997)'
_computing_structure_solution 'SHELXS-97 (Sheldrick, 1990)'
_diffrn_ambient_temperature 293(2)
_diffrn_detector_area_resol_mean 28.5714
_diffrn_measured_fraction_theta_full 0.987
_diffrn_measured_fraction_theta_max 0.987
_diffrn_measurement_device_type 'Saturn70 (4x4 bin mode)'
_diffrn_measurement_method CCD_Profile_fitting
_diffrn_radiation_monochromator graphite
_diffrn_radiation_source 'fine-focus sealed tube'
_diffrn_radiation_type MoK\a
_diffrn_radiation_wavelength 0.71073
_diffrn_reflns_av_R_equivalents 0.0361
_diffrn_reflns_av_sigmaI/netI 0.0639
_diffrn_reflns_limit_h_max 10
_diffrn_reflns_limit_h_min -11
_diffrn_reflns_limit_k_max 12
_diffrn_reflns_limit_k_min -13
_diffrn_reflns_limit_l_max 15
_diffrn_reflns_limit_l_min -17
_diffrn_reflns_number 8460
_diffrn_reflns_theta_full 27.49
_diffrn_reflns_theta_max 27.49
_diffrn_reflns_theta_min 3.00
_exptl_absorpt_coefficient_mu 2.317
_exptl_absorpt_correction_T_max 1
_exptl_absorpt_correction_T_min 0.8042
_exptl_absorpt_correction_type multi-scan
_exptl_crystal_colour yellow
_exptl_crystal_density_diffrn 1.781
_exptl_crystal_density_method 'not measured'
_exptl_crystal_description brick
_exptl_crystal_F_000 570
_exptl_crystal_size_max 0.13
_exptl_crystal_size_mid 0.05
_exptl_crystal_size_min 0.03
_refine_diff_density_max 0.389
_refine_diff_density_min -0.369
_refine_diff_density_rms 0.076
_refine_ls_extinction_method shelxtl
_refine_ls_goodness_of_fit_ref 0.935
_refine_ls_hydrogen_treatment constr
_refine_ls_matrix_type full
_refine_ls_number_parameters 298
_refine_ls_number_reflns 4793
_refine_ls_number_restraints 0
_refine_ls_restrained_S_all 0.935
_refine_ls_R_factor_all 0.0652
_refine_ls_R_factor_gt 0.0362
_refine_ls_shift/su_max 0.001
_refine_ls_shift/su_mean 0.000
_refine_ls_structure_factor_coef Fsqd
_refine_ls_weighting_details 'calc w=1/[\s^2^(Fo^2^)+(0.0337P)^2^+0.0000P] where P=(Fo^2^+2Fc^2^)/3'
_refine_ls_weighting_scheme calc
_refine_ls_wR_factor_gt 0.0689
_refine_ls_wR_factor_ref 0.0774
_reflns_number_gt 3223
_reflns_number_total 4793
_reflns_threshold_expression >2sigma(I)
_cod_data_source_file ic100103k_si_001_09.cif
_cod_data_source_block 9
_cod_depositor_comments
;
The following automatic conversions were performed:

'_exptl_absorpt_correction_type' value 'Multi-scan' changed to
'multi-scan' according to the built-in table from CIF Core dictionary
named 'cif_core.dic' version 2.4.1 from 2010-06-29.

Automatic conversion script
Id: cif_fix_values 1646 2011-03-28 12:23:43Z adriana 
;
_cod_database_code 4315238

loop_
_symmetry_equiv_pos_as_xyz
'x, y, z'
'-x, -y, -z'

loop_
_atom_site_label
_atom_site_type_symbol
_atom_site_fract_x
_atom_site_fract_y
_atom_site_fract_z
_atom_site_U_iso_or_equiv
_atom_site_adp_type
_atom_site_occupancy
_atom_site_symmetry_multiplicity
_atom_site_calc_flag
_atom_site_refinement_flags
_atom_site_disorder_assembly
_atom_site_disorder_group
Mn1 Mn -0.10346(5) 0.43180(4) 1.19680(4) 0.02974(12) Uani 1 1 d . . .
As1 As 0.17979(4) 0.30392(3) 0.96182(2) 0.03065(10) Uani 1 1 d . . .
S1 S 0.30462(9) 0.23932(7) 0.68680(6) 0.02960(17) Uani 1 1 d . . .
N1 N 0.1020(3) 0.4718(2) 1.2642(2) 0.0318(6) Uani 1 1 d . . .
N2 N -0.1164(3) 0.3104(2) 1.34239(18) 0.0247(5) Uani 1 1 d . . .
N3 N -0.3113(3) 0.3072(2) 1.2228(2) 0.0316(6) Uani 1 1 d . . .
C1 C 0.0761(3) 0.2040(3) 0.8866(2) 0.0297(7) Uani 1 1 d . . .
C2 C 0.1300(3) 0.1781(3) 0.7771(2) 0.0283(6) Uani 1 1 d . . .
C3 C 0.0476(4) 0.0986(3) 0.7360(3) 0.0374(7) Uani 1 1 d . . .
H3A H 0.0841 0.0788 0.6638 0.045 Uiso 1 1 calc R . .
C4 C -0.0883(4) 0.0483(4) 0.8013(3) 0.0505(9) Uani 1 1 d . . .
H4A H -0.1422 -0.0049 0.7724 0.061 Uiso 1 1 calc R . .
C5 C -0.1447(4) 0.0759(4) 0.9082(3) 0.0498(9) Uani 1 1 d . . .
H5A H -0.2372 0.0428 0.9514 0.060 Uiso 1 1 calc R . .
C6 C -0.0622(4) 0.1539(3) 0.9509(3) 0.0384(8) Uani 1 1 d . . .
H6A H -0.0996 0.1728 1.0233 0.046 Uiso 1 1 calc R . .
C7 C 0.2113(4) 0.5537(3) 1.2201(3) 0.0431(8) Uani 1 1 d . . .
H7A H 0.2060 0.5962 1.1578 0.052 Uiso 1 1 calc R . .
C8 C 0.3308(4) 0.5776(4) 1.2633(3) 0.0526(10) Uani 1 1 d . . .
H8A H 0.4046 0.6350 1.2306 0.063 Uiso 1 1 calc R . .
C9 C 0.3394(4) 0.5155(3) 1.3549(3) 0.0477(9) Uani 1 1 d . . .
H9A H 0.4189 0.5307 1.3854 0.057 Uiso 1 1 calc R . .
C10 C 0.2289(4) 0.4297(3) 1.4020(3) 0.0400(8) Uani 1 1 d . . .
H10A H 0.2333 0.3860 1.4641 0.048 Uiso 1 1 calc R . .
C11 C 0.1109(3) 0.4109(3) 1.3538(2) 0.0287(6) Uani 1 1 d . . .
C12 C -0.0111(3) 0.3180(3) 1.3978(2) 0.0288(6) Uani 1 1 d . . .
C13 C -0.0173(4) 0.2453(3) 1.4883(3) 0.0426(8) Uani 1 1 d . . .
H13A H 0.0599 0.2484 1.5240 0.051 Uiso 1 1 calc R . .
C14 C -0.1411(4) 0.1674(3) 1.5250(3) 0.0468(9) Uani 1 1 d . . .
H14A H -0.1500 0.1199 1.5872 0.056 Uiso 1 1 calc R . .
C15 C -0.2510(4) 0.1607(3) 1.4688(3) 0.0363(7) Uani 1 1 d . . .
H15A H -0.3356 0.1099 1.4929 0.044 Uiso 1 1 calc R . .
C16 C -0.2324(3) 0.2311(3) 1.3763(2) 0.0272(6) Uani 1 1 d . . .
C17 C -0.3370(3) 0.2255(3) 1.3055(2) 0.0276(6) Uani 1 1 d . . .
C18 C -0.4507(4) 0.1385(3) 1.3230(3) 0.0394(8) Uani 1 1 d . . .
H18A H -0.4678 0.0830 1.3814 0.047 Uiso 1 1 calc R . .
C19 C -0.5386(4) 0.1360(3) 1.2514(3) 0.0480(9) Uani 1 1 d . . .
H19A H -0.6135 0.0769 1.2603 0.058 Uiso 1 1 calc R . .
C20 C -0.5144(4) 0.2209(4) 1.1677(3) 0.0472(9) Uani 1 1 d . . .
H20A H -0.5733 0.2213 1.1194 0.057 Uiso 1 1 calc R . .
C21 C -0.4007(4) 0.3060(3) 1.1563(3) 0.0395(8) Uani 1 1 d . . .
H21A H -0.3854 0.3649 1.1000 0.047 Uiso 1 1 calc R . .
O1 O 0.0882(3) 0.2940(2) 1.08982(16) 0.0386(5) Uani 1 1 d . . .
O2 O 0.3822(3) 0.2111(2) 0.94078(18) 0.0449(6) Uani 1 1 d . . .
H2A H 0.4272 0.1936 0.8774 0.067 Uiso 1 1 calc R . .
O3 O 0.1904(3) 0.4584(2) 0.91678(17) 0.0422(6) Uani 1 1 d . . .
O4 O 0.2562(3) 0.3867(2) 0.68958(18) 0.0433(6) Uani 1 1 d . . .
O5 O 0.3278(3) 0.1802(2) 0.58471(17) 0.0414(5) Uani 1 1 d . . .
O6 O 0.4466(2) 0.1923(2) 0.72609(16) 0.0352(5) Uani 1 1 d . . .

loop_
_atom_site_aniso_label
_atom_site_aniso_U_11
_atom_site_aniso_U_22
_atom_site_aniso_U_33
_atom_site_aniso_U_23
_atom_site_aniso_U_13
_atom_site_aniso_U_12
Mn1 0.0357(3) 0.0308(3) 0.0276(3) 0.00580(19) -0.0143(2) -0.0116(2)
As1 0.03872(19) 0.03150(18) 0.02603(18) 0.00394(12) -0.01531(14) -0.00878(14)
S1 0.0318(4) 0.0308(4) 0.0268(4) -0.0009(3) -0.0089(3) -0.0074(3)
N1 0.0304(13) 0.0292(13) 0.0380(16) 0.0014(11) -0.0116(12) -0.0092(11)
N2 0.0248(12) 0.0261(12) 0.0252(13) -0.0016(10) -0.0089(10) -0.0073(10)
N3 0.0313(13) 0.0354(14) 0.0326(15) 0.0040(11) -0.0154(12) -0.0086(11)
C1 0.0304(15) 0.0292(16) 0.0315(17) 0.0019(12) -0.0119(13) -0.0071(13)
C2 0.0317(16) 0.0234(15) 0.0322(17) 0.0018(12) -0.0141(13) -0.0041(12)
C3 0.0380(17) 0.0380(18) 0.039(2) -0.0038(14) -0.0150(15) -0.0096(15)
C4 0.049(2) 0.051(2) 0.065(3) 0.0036(19) -0.029(2) -0.0245(18)
C5 0.042(2) 0.056(2) 0.058(3) 0.0152(19) -0.0172(18) -0.0260(18)
C6 0.0398(18) 0.0417(19) 0.0340(19) 0.0070(14) -0.0103(15) -0.0116(15)
C7 0.0402(19) 0.0379(19) 0.052(2) 0.0100(16) -0.0140(17) -0.0125(15)
C8 0.041(2) 0.042(2) 0.081(3) -0.0014(19) -0.019(2) -0.0209(17)
C9 0.0399(19) 0.049(2) 0.063(3) -0.0109(19) -0.0233(18) -0.0144(17)
C10 0.0373(18) 0.0422(19) 0.046(2) -0.0077(15) -0.0211(16) -0.0062(15)
C11 0.0281(15) 0.0260(15) 0.0320(17) -0.0062(12) -0.0098(13) -0.0034(12)
C12 0.0303(16) 0.0280(16) 0.0304(17) -0.0029(12) -0.0136(13) -0.0029(13)
C13 0.050(2) 0.048(2) 0.042(2) 0.0081(16) -0.0285(17) -0.0165(17)
C14 0.062(2) 0.055(2) 0.034(2) 0.0173(16) -0.0235(17) -0.0240(18)
C15 0.0360(17) 0.0416(18) 0.0368(19) 0.0080(14) -0.0145(15) -0.0164(14)
C16 0.0279(15) 0.0236(15) 0.0307(17) -0.0001(12) -0.0099(13) -0.0049(12)
C17 0.0266(15) 0.0266(15) 0.0308(17) -0.0008(12) -0.0102(13) -0.0056(12)
C18 0.0398(18) 0.0342(18) 0.052(2) 0.0067(15) -0.0232(16) -0.0125(15)
C19 0.046(2) 0.040(2) 0.072(3) 0.0021(18) -0.0325(19) -0.0193(16)
C20 0.0412(19) 0.058(2) 0.053(2) -0.0077(18) -0.0300(18) -0.0079(17)
C21 0.0404(18) 0.046(2) 0.038(2) 0.0034(15) -0.0219(16) -0.0084(16)
O1 0.0527(13) 0.0367(12) 0.0242(12) 0.0042(9) -0.0122(10) -0.0033(10)
O2 0.0422(13) 0.0601(15) 0.0355(14) -0.0026(11) -0.0197(11) -0.0038(11)
O3 0.0610(14) 0.0358(12) 0.0428(14) 0.0139(10) -0.0295(12) -0.0202(11)
O4 0.0476(13) 0.0296(12) 0.0441(15) 0.0040(10) -0.0041(11) -0.0052(10)
O5 0.0459(13) 0.0539(14) 0.0253(12) -0.0055(10) -0.0106(10) -0.0114(11)
O6 0.0318(11) 0.0443(13) 0.0342(13) 0.0034(10) -0.0146(10) -0.0114(10)

loop_
_atom_type_symbol
_atom_type_description
_atom_type_scat_dispersion_real
_atom_type_scat_dispersion_imag
_atom_type_scat_source
C C 0.0033 0.0016 'International Tables Vol C Tables 4.2.6.8 and 6.1.1.4'
H H 0.0000 0.0000 'International Tables Vol C Tables 4.2.6.8 and 6.1.1.4'
N N 0.0061 0.0033 'International Tables Vol C Tables 4.2.6.8 and 6.1.1.4'
O O 0.0106 0.0060 'International Tables Vol C Tables 4.2.6.8 and 6.1.1.4'
S S 0.1246 0.1234 'International Tables Vol C Tables 4.2.6.8 and 6.1.1.4'
Mn Mn 0.3368 0.7283 'International Tables Vol C Tables 4.2.6.8 and 6.1.1.4'
As As 0.0499 2.0058 'International Tables Vol C Tables 4.2.6.8 and 6.1.1.4'

loop_
_geom_angle_atom_site_label_1
_geom_angle_atom_site_label_2
_geom_angle_atom_site_label_3
_geom_angle
_geom_angle_site_symmetry_1
_geom_angle_site_symmetry_3
_geom_angle_publ_flag
O3 Mn1 O1 95.97(9) 2_567 . ?
O3 Mn1 N2 157.62(8) 2_567 . ?
O1 Mn1 N2 97.41(8) . . ?
O3 Mn1 N3 89.34(9) 2_567 . ?
O1 Mn1 N3 96.65(9) . . ?
N2 Mn1 N3 71.37(8) . . ?
O3 Mn1 N1 127.64(8) 2_567 . ?
O1 Mn1 N1 86.58(9) . . ?
N2 Mn1 N1 71.14(8) . . ?
N3 Mn1 N1 142.48(9) . . ?
O3 Mn1 O4 85.63(9) 2_567 2_567 ?
O1 Mn1 O4 164.76(8) . 2_567 ?
N2 Mn1 O4 86.14(9) . 2_567 ?
N3 Mn1 O4 98.52(9) . 2_567 ?
N1 Mn1 O4 80.53(9) . 2_567 ?
O1 As1 O3 115.96(11) . . ?
O1 As1 O2 103.94(11) . . ?
O3 As1 O2 109.37(11) . . ?
O1 As1 C1 109.04(12) . . ?
O3 As1 C1 112.21(11) . . ?
O2 As1 C1 105.51(12) . . ?
O5 S1 O4 112.40(14) . . ?
O5 S1 O6 113.02(13) . . ?
O4 S1 O6 112.82(13) . . ?
O5 S1 C2 105.86(13) . . ?
O4 S1 C2 106.31(13) . . ?
O6 S1 C2 105.69(13) . . ?
C11 N1 C7 118.1(3) . . ?
C11 N1 Mn1 117.71(18) . . ?
C7 N1 Mn1 124.1(2) . . ?
C12 N2 C16 119.4(3) . . ?
C12 N2 Mn1 120.49(18) . . ?
C16 N2 Mn1 120.10(19) . . ?
C17 N3 C21 118.6(2) . . ?
C17 N3 Mn1 117.81(18) . . ?
C21 N3 Mn1 123.5(2) . . ?
C6 C1 C2 119.6(3) . . ?
C6 C1 As1 114.4(2) . . ?
C2 C1 As1 125.9(2) . . ?
C3 C2 C1 118.9(3) . . ?
C3 C2 S1 117.6(2) . . ?
C1 C2 S1 123.4(2) . . ?
C4 C3 C2 120.6(3) . . ?
C4 C3 H3A 119.7 . . ?
C2 C3 H3A 119.7 . . ?
C5 C4 C3 120.9(3) . . ?
C5 C4 H4A 119.5 . . ?
C3 C4 H4A 119.5 . . ?
C4 C5 C6 119.3(3) . . ?
C4 C5 H5A 120.4 . . ?
C6 C5 H5A 120.4 . . ?
C5 C6 C1 120.6(3) . . ?
C5 C6 H6A 119.7 . . ?
C1 C6 H6A 119.7 . . ?
N1 C7 C8 122.8(3) . . ?
N1 C7 H7A 118.6 . . ?
C8 C7 H7A 118.6 . . ?
C9 C8 C7 118.9(3) . . ?
C9 C8 H8A 120.5 . . ?
C7 C8 H8A 120.5 . . ?
C8 C9 C10 119.7(3) . . ?
C8 C9 H9A 120.2 . . ?
C10 C9 H9A 120.2 . . ?
C9 C10 C11 118.1(3) . . ?
C9 C10 H10A 120.9 . . ?
C11 C10 H10A 120.9 . . ?
N1 C11 C10 122.3(3) . . ?
N1 C11 C12 115.8(3) . . ?
C10 C11 C12 121.9(3) . . ?
N2 C12 C13 121.7(3) . . ?
N2 C12 C11 114.8(3) . . ?
C13 C12 C11 123.5(3) . . ?
C12 C13 C14 118.7(3) . . ?
C12 C13 H13A 120.6 . . ?
C14 C13 H13A 120.6 . . ?
C15 C14 C13 119.7(3) . . ?
C15 C14 H14A 120.2 . . ?
C13 C14 H14A 120.2 . . ?
C16 C15 C14 118.5(3) . . ?
C16 C15 H15A 120.8 . . ?
C14 C15 H15A 120.8 . . ?
N2 C16 C15 122.0(3) . . ?
N2 C16 C17 114.6(3) . . ?
C15 C16 C17 123.4(2) . . ?
N3 C17 C18 121.9(3) . . ?
N3 C17 C16 115.9(2) . . ?
C18 C17 C16 122.2(3) . . ?
C17 C18 C19 118.5(3) . . ?
C17 C18 H18A 120.7 . . ?
C19 C18 H18A 120.7 . . ?
C20 C19 C18 119.7(3) . . ?
C20 C19 H19A 120.2 . . ?
C18 C19 H19A 120.2 . . ?
C19 C20 C21 118.5(3) . . ?
C19 C20 H20A 120.8 . . ?
C21 C20 H20A 120.8 . . ?
N3 C21 C20 122.8(3) . . ?
N3 C21 H21A 118.6 . . ?
C20 C21 H21A 118.6 . . ?
As1 O1 Mn1 130.51(12) . . ?
As1 O2 H2A 109.5 . . ?
As1 O3 Mn1 132.88(12) . 2_567 ?
S1 O4 Mn1 141.74(14) . 2_567 ?

loop_
_geom_bond_atom_site_label_1
_geom_bond_atom_site_label_2
_geom_bond_distance
_geom_bond_site_symmetry_2
_geom_bond_publ_flag
Mn1 O3 2.078(2) 2_567 ?
Mn1 O1 2.103(2) . ?
Mn1 N2 2.237(2) . ?
Mn1 N3 2.290(2) . ?
Mn1 N1 2.304(2) . ?
Mn1 O4 2.314(2) 2_567 ?
As1 O1 1.646(2) . ?
As1 O3 1.650(2) . ?
As1 O2 1.736(2) . ?
As1 C1 1.938(3) . ?
S1 O5 1.445(2) . ?
S1 O4 1.455(2) . ?
S1 O6 1.455(2) . ?
S1 C2 1.791(3) . ?
N1 C11 1.339(4) . ?
N1 C7 1.342(4) . ?
N2 C12 1.342(3) . ?
N2 C16 1.344(3) . ?
N3 C17 1.337(3) . ?
N3 C21 1.340(4) . ?
C1 C6 1.391(4) . ?
C1 C2 1.403(4) . ?
C2 C3 1.384(4) . ?
C3 C4 1.381(4) . ?
C3 H3A 0.9300 . ?
C4 C5 1.373(5) . ?
C4 H4A 0.9300 . ?
C5 C6 1.387(4) . ?
C5 H5A 0.9300 . ?
C6 H6A 0.9300 . ?
C7 C8 1.376(5) . ?
C7 H7A 0.9300 . ?
C8 C9 1.366(5) . ?
C8 H8A 0.9300 . ?
C9 C10 1.386(5) . ?
C9 H9A 0.9300 . ?
C10 C11 1.394(4) . ?
C10 H10A 0.9300 . ?
C11 C12 1.496(4) . ?
C12 C13 1.378(4) . ?
C13 C14 1.387(4) . ?
C13 H13A 0.9300 . ?
C14 C15 1.381(4) . ?
C14 H14A 0.9300 . ?
C15 C16 1.379(4) . ?
C15 H15A 0.9300 . ?
C16 C17 1.495(4) . ?
C17 C18 1.386(4) . ?
C18 C19 1.389(4) . ?
C18 H18A 0.9300 . ?
C19 C20 1.365(5) . ?
C19 H19A 0.9300 . ?
C20 C21 1.380(4) . ?
C20 H20A 0.9300 . ?
C21 H21A 0.9300 . ?
O2 H2A 0.8200 . ?
O3 Mn1 2.078(2) 2_567 ?
O4 Mn1 2.314(2) 2_567 ?

loop_
_geom_hbond_atom_site_label_D
_geom_hbond_atom_site_label_H
_geom_hbond_atom_site_label_A
_geom_hbond_distance_DH
_geom_hbond_distance_HA
_geom_hbond_distance_DA
_geom_hbond_angle_DHA
_geom_hbond_site_symmetry_A
O2 H2A O6 0.82 1.97 2.745(3) 157.0 .
